data_4332462
loop_
_publ_author_name
'Liu, Lihua'
'Zakharov, Lev N.'
'Golen, James A.'
'Rheingold, Arnold L.'
'Watson, William H.'
'Hanna, Tracy A.'

_publ_section_title
;
 Molybdocalixarene Structure Control via Rim Deprotonation. Synthesis,
 Characterization, and Crystal Structures of Calix[4]arene Mo(VI) Monooxo
 Complexes and Calix[4]arene Alkali Metal/Mo(VI) Dioxo Complexes
;
_journal_issue 10
_journal_name_full 'Inorganic Chemistry'
_journal_page_first 4247
_journal_page_last 4260
_journal_paper_doi 10.1021/ic060404d
_journal_volume 45
_journal_year 2006
_chemical_formula_sum 'C58 H80 Cs2 Mo O9.5'
_chemical_formula_weight 1290.98
_chemical_name_systematic
; 
 ? 
;
_space_group_IT_number 86
_symmetry_cell_setting tetragonal
_symmetry_space_group_name_Hall '-P 4bc'
_symmetry_space_group_name_H-M 'P 42/n :2'
_atom_sites_solution_hydrogens geom
_atom_sites_solution_primary direct
_atom_sites_solution_secondary difmap
_audit_creation_method SHELXL-97
_cell_angle_alpha 90.00
_cell_angle_beta 90.00
_cell_angle_gamma 90.00
_cell_formula_units_Z 8
_cell_length_a 24.3614(6)
_cell_length_b 24.3614(6)
_cell_length_c 19.2140(9)
_cell_measurement_reflns_used 8153
_cell_measurement_temperature 100(2)
_cell_measurement_theta_max 27.50
_cell_measurement_theta_min 2.28
_cell_volume 11403.1(7)
_computing_cell_refinement 'Bruker SMART'
_computing_data_collection 'Bruker SMART'
_computing_data_reduction 'Bruker SAINT'
_computing_molecular_graphics 'Bruker SHELXTL'
_computing_publication_material 'Bruker SHELXTL'
_computing_structure_refinement 'SHELXL-97 (Sheldrick, 1997)'
_computing_structure_solution 'SHELXS-97 (Sheldrick, 1990)'
_diffrn_ambient_temperature 100(2)
_diffrn_measured_fraction_theta_full 0.984
_diffrn_measured_fraction_theta_max 0.984
_diffrn_measurement_device_type 'CCD area detector'
_diffrn_measurement_method 'phi and omega scans'
_diffrn_radiation_monochromator graphite
_diffrn_radiation_source 'fine-focus sealed tube'
_diffrn_radiation_type MoK\a
_diffrn_radiation_wavelength 0.71073
_diffrn_reflns_av_R_equivalents 0.0260
_diffrn_reflns_av_sigmaI/netI 0.0224
_diffrn_reflns_limit_h_max 30
_diffrn_reflns_limit_h_min -30
_diffrn_reflns_limit_k_max 13
_diffrn_reflns_limit_k_min -31
_diffrn_reflns_limit_l_max 24
_diffrn_reflns_limit_l_min -24
_diffrn_reflns_number 70264
_diffrn_reflns_theta_full 27.53
_diffrn_reflns_theta_max 27.53
_diffrn_reflns_theta_min 1.18
_exptl_absorpt_coefficient_mu 1.542
_exptl_absorpt_correction_T_max 1.000
_exptl_absorpt_correction_T_min 0.857
_exptl_absorpt_correction_type multi-scan
_exptl_absorpt_process_details SADABS
_exptl_crystal_colour Yellow
_exptl_crystal_density_diffrn 1.504
_exptl_crystal_density_meas 0
_exptl_crystal_density_method 'not measured'
_exptl_crystal_description Block
_exptl_crystal_F_000 5248
_exptl_crystal_size_max 0.26
_exptl_crystal_size_mid 0.22
_exptl_crystal_size_min 0.18
_refine_diff_density_max 1.071
_refine_diff_density_min -0.854
_refine_diff_density_rms 0.100
_refine_ls_extinction_method none
_refine_ls_goodness_of_fit_ref 1.172
_refine_ls_hydrogen_treatment mixed
_refine_ls_matrix_type full
_refine_ls_number_parameters 631
_refine_ls_number_reflns 12939
_refine_ls_number_restraints 0
_refine_ls_restrained_S_all 1.172
_refine_ls_R_factor_all 0.0528
_refine_ls_R_factor_gt 0.0471
_refine_ls_shift/su_max 0.002
_refine_ls_shift/su_mean 0.000
_refine_ls_structure_factor_coef Fsqd
_refine_ls_weighting_details 'calc w=1/[\s^2^(Fo^2^)+(0.0211P)^2^+51.4603P] where P=(Fo^2^+2Fc^2^)/3'
_refine_ls_weighting_scheme calc
_refine_ls_wR_factor_gt 0.1002
_refine_ls_wR_factor_ref 0.1021
_reflns_number_gt 11692
_reflns_number_total 12939
_reflns_threshold_expression >2sigma(I)
_cod_data_source_file ic060404dsup1.cif
_cod_data_source_block tcu63
_cod_depositor_comments
;
The following automatic conversions were performed:

'_symmetry_cell_setting' value 'Tetragonal' changed to 'tetragonal'
according to /home/saulius/struct/CIF-dictionaries/cif_core.dic
dictionary named 'cif_core.dic' version 2.4.2 from
2011-04-26.

'_exptl_absorpt_correction_type' value 'Multi-scan'
changed to 'multi-scan' according to
/home/saulius/struct/CIF-dictionaries/cif_core.dic dictionary named
'cif_core.dic' version 2.4.2 from 2011-04-26.

Automatic conversion script
Id: cif_fix_values 1891 2012-01-12 08:04:46Z andrius 
;
_cod_original_sg_symbol_H-M P4(2)/n
_cod_original_formula_sum 'C58 H80 Cs2 Mo O9.50'
_cod_database_code 4332462

loop_
_symmetry_equiv_pos_as_xyz
'x, y, z'
'-x+1/2, -y+1/2, z'
'-y, x+1/2, z+1/2'
'y+1/2, -x, z+1/2'
'-x, -y, -z'
'x-1/2, y-1/2, -z'
'y, -x-1/2, -z-1/2'
'-y-1/2, x, -z-1/2'

loop_
_atom_site_label
_atom_site_type_symbol
_atom_site_fract_x
_atom_site_fract_y
_atom_site_fract_z
_atom_site_U_iso_or_equiv
_atom_site_adp_type
_atom_site_occupancy
_atom_site_symmetry_multiplicity
_atom_site_calc_flag
_atom_site_refinement_flags
_atom_site_disorder_assembly
_atom_site_disorder_group
Cs1 Cs 0.552736(10) 0.299134(9) 0.627021(13) 0.02201(6) Uani 1 1 d . . .
Cs2 Cs 0.254632(10) 0.332748(11) 0.635306(16) 0.03208(8) Uani 1 1 d . . .
Mo1 Mo 0.387164(14) 0.240514(14) 0.638771(18) 0.02238(8) Uani 1 1 d . . .
O1 O 0.37433(11) 0.32266(12) 0.63952(16) 0.0270(6) Uani 1 1 d . . .
O2 O 0.45406(11) 0.26364(11) 0.70003(13) 0.0201(5) Uani 1 1 d . . .
O3 O 0.42593(12) 0.16863(11) 0.63774(14) 0.0244(6) Uani 1 1 d . . .
O4 O 0.44915(11) 0.26217(11) 0.57074(13) 0.0199(5) Uani 1 1 d . . .
O5 O 0.34632(12) 0.22791(13) 0.71097(16) 0.0302(7) Uani 1 1 d . . .
O6 O 0.34186(13) 0.22781(14) 0.57206(16) 0.0338(7) Uani 1 1 d . . .
O7 O 0.63196(18) 0.32455(18) 0.7552(2) 0.0577(11) Uani 1 1 d . . .
O8 O 0.61659(16) 0.3164(2) 0.4854(2) 0.0608(12) Uani 1 1 d . . .
C1 C 0.44193(16) 0.37831(16) 0.6961(2) 0.0223(8) Uani 1 1 d . . .
C2 C 0.48559(17) 0.41519(16) 0.6902(2) 0.0237(8) Uani 1 1 d . . .
H2A H 0.4999 0.4332 0.7334 0.028 Uiso 1 1 calc R . .
C3 C 0.50608(17) 0.43225(16) 0.6254(2) 0.0255(8) Uani 1 1 d . . .
C4 C 0.47994(17) 0.41200(16) 0.5660(2) 0.0239(8) Uani 1 1 d . . .
H4A H 0.4901 0.4278 0.5197 0.029 Uiso 1 1 calc R . .
C5 C 0.43552(16) 0.37590(16) 0.5695(2) 0.0241(8) Uani 1 1 d . . .
C6 C 0.41666(16) 0.35879(16) 0.6350(2) 0.0250(8) Uani 1 1 d . . .
C7 C 0.55387(18) 0.47348(17) 0.6212(2) 0.0303(9) Uani 1 1 d . . .
C8 C 0.5997(2) 0.4572(2) 0.6721(3) 0.0484(14) Uani 1 1 d . . .
H8A H 0.6299 0.4837 0.6687 0.073 Uiso 1 1 calc R . .
H8B H 0.6132 0.4205 0.6604 0.073 Uiso 1 1 calc R . .
H8C H 0.5852 0.4572 0.7197 0.073 Uiso 1 1 calc R . .
C9 C 0.57893(19) 0.47643(19) 0.5487(2) 0.0335(10) Uani 1 1 d . . .
H9A H 0.5506 0.4871 0.5151 0.050 Uiso 1 1 calc R . .
H9B H 0.5938 0.4404 0.5361 0.050 Uiso 1 1 calc R . .
H9C H 0.6085 0.5037 0.5484 0.050 Uiso 1 1 calc R . .
C10 C 0.5315(2) 0.52995(19) 0.6414(3) 0.0420(12) Uani 1 1 d . . .
H10A H 0.5023 0.5405 0.6089 0.063 Uiso 1 1 calc R . .
H10B H 0.5612 0.5571 0.6394 0.063 Uiso 1 1 calc R . .
H10C H 0.5167 0.5285 0.6887 0.063 Uiso 1 1 calc R . .
C11 C 0.42033(17) 0.36233(18) 0.7674(2) 0.0272(9) Uani 1 1 d . . .
H11A H 0.4235 0.3949 0.7979 0.033 Uiso 1 1 calc R . .
H11B H 0.3807 0.3541 0.7624 0.033 Uiso 1 1 calc R . .
C12 C 0.44675(16) 0.31430(17) 0.8048(2) 0.0236(8) Uani 1 1 d . . .
C13 C 0.45392(18) 0.31546(18) 0.8775(2) 0.0297(9) Uani 1 1 d . . .
H13A H 0.4466 0.3486 0.9017 0.036 Uiso 1 1 calc R . .
C14 C 0.47140(19) 0.26969(19) 0.9154(2) 0.0314(10) Uani 1 1 d . . .
C15 C 0.48118(18) 0.22152(18) 0.8777(2) 0.0272(9) Uani 1 1 d . . .
H15A H 0.4921 0.1895 0.9023 0.033 Uiso 1 1 calc R . .
C16 C 0.47555(17) 0.21853(17) 0.8058(2) 0.0235(8) Uani 1 1 d . . .
C17 C 0.45860(15) 0.26545(16) 0.7689(2) 0.0203(8) Uani 1 1 d . . .
C18 C 0.4773(2) 0.2697(2) 0.9951(2) 0.0471(14) Uani 1 1 d . . .
C19 C 0.4325(4) 0.2350(4) 1.0267(3) 0.105(4) Uani 1 1 d . . .
H19A H 0.3966 0.2506 1.0149 0.158 Uiso 1 1 calc R . .
H19B H 0.4368 0.2343 1.0774 0.158 Uiso 1 1 calc R . .
H19C H 0.4350 0.1975 1.0084 0.158 Uiso 1 1 calc R . .
C20 C 0.5332(3) 0.2429(2) 1.0158(3) 0.0626(19) Uani 1 1 d . . .
H20A H 0.5369 0.2431 1.0666 0.094 Uiso 1 1 calc R . .
H20B H 0.5634 0.2638 0.9950 0.094 Uiso 1 1 calc R . .
H20C H 0.5343 0.2050 0.9988 0.094 Uiso 1 1 calc R . .
C21 C 0.4771(3) 0.3284(2) 1.0242(3) 0.0496(14) Uani 1 1 d . . .
H21A H 0.4423 0.3463 1.0124 0.074 Uiso 1 1 calc R . .
H21B H 0.5075 0.3491 1.0039 0.074 Uiso 1 1 calc R . .
H21C H 0.4813 0.3271 1.0749 0.074 Uiso 1 1 calc R . .
C22 C 0.48270(19) 0.16402(17) 0.7681(2) 0.0263(9) Uani 1 1 d . . .
H22A H 0.5035 0.1390 0.7990 0.032 Uiso 1 1 calc R . .
H22B H 0.4459 0.1477 0.7612 0.032 Uiso 1 1 calc R . .
C23 C 0.51143(18) 0.16531(16) 0.6982(2) 0.0238(8) Uani 1 1 d . . .
C24 C 0.56833(18) 0.16530(16) 0.6947(2) 0.0251(9) Uani 1 1 d . . .
H24A H 0.5895 0.1605 0.7388 0.030 Uiso 1 1 calc R . .
C25 C 0.59715(18) 0.16517(16) 0.6316(2) 0.0252(8) Uani 1 1 d . . .
C26 C 0.56572(19) 0.16377(16) 0.5706(2) 0.0257(9) Uani 1 1 d . . .
H26A H 0.5849 0.1567 0.5254 0.031 Uiso 1 1 calc R . .
C27 C 0.50838(18) 0.16436(15) 0.5712(2) 0.0236(8) Uani 1 1 d . . .
C28 C 0.48109(17) 0.16552(15) 0.6357(2) 0.0218(8) Uani 1 1 d . . .
C29 C 0.65990(19) 0.16566(18) 0.6302(2) 0.0327(10) Uani 1 1 d . A .
C30 C 0.6806(3) 0.2111(3) 0.6752(4) 0.0460(18) Uiso 0.749(8) 1 d P A 1
H30A H 0.6737 0.2022 0.7242 0.069 Uiso 0.749(8) 1 calc PR A 1
H30B H 0.6617 0.2453 0.6632 0.069 Uiso 0.749(8) 1 calc PR A 1
H30F H 0.7202 0.2157 0.6679 0.069 Uiso 0.749(8) 1 calc PR A 1
C31 C 0.6785(3) 0.1100(3) 0.6609(3) 0.0332(15) Uiso 0.749(8) 1 d P A 1
H31A H 0.6490 0.0946 0.6895 0.050 Uiso 0.749(8) 1 calc PR A 1
H31B H 0.7112 0.1155 0.6896 0.050 Uiso 0.749(8) 1 calc PR A 1
H31C H 0.6870 0.0846 0.6229 0.050 Uiso 0.749(8) 1 calc PR A 1
C32 C 0.6812(3) 0.1716(3) 0.5581(4) 0.0433(18) Uiso 0.749(8) 1 d P A 1
H32A H 0.6790 0.1362 0.5341 0.065 Uiso 0.749(8) 1 calc PR A 1
H32B H 0.7195 0.1838 0.5596 0.065 Uiso 0.749(8) 1 calc PR A 1
H32C H 0.6591 0.1988 0.5330 0.065 Uiso 0.749(8) 1 calc PR A 1
C30A C 0.6917(8) 0.1811(8) 0.6989(10) 0.036(5) Uiso 0.251(8) 1 d P A 2
H30C H 0.6805 0.1563 0.7365 0.055 Uiso 0.251(8) 1 calc PR A 2
H30D H 0.6829 0.2190 0.7119 0.055 Uiso 0.251(8) 1 calc PR A 2
H30E H 0.7312 0.1777 0.6910 0.055 Uiso 0.251(8) 1 calc PR A 2
C31A C 0.6869(8) 0.1155(8) 0.5999(11) 0.040(5) Uiso 0.251(8) 1 d P A 2
H31D H 0.6750 0.0829 0.6257 0.060 Uiso 0.251(8) 1 calc PR A 2
H31E H 0.7268 0.1192 0.6033 0.060 Uiso 0.251(8) 1 calc PR A 2
H31F H 0.6764 0.1118 0.5509 0.060 Uiso 0.251(8) 1 calc PR A 2
C32A C 0.6858(9) 0.2136(9) 0.5791(11) 0.042(5) Uiso 0.251(8) 1 d P A 2
H32D H 0.6699 0.2103 0.5324 0.064 Uiso 0.251(8) 1 calc PR A 2
H32E H 0.7257 0.2092 0.5763 0.064 Uiso 0.251(8) 1 calc PR A 2
H32F H 0.6771 0.2499 0.5982 0.064 Uiso 0.251(8) 1 calc PR A 2
C33 C 0.47582(19) 0.16116(16) 0.5040(2) 0.0261(9) Uani 1 1 d . . .
H33A H 0.4400 0.1440 0.5147 0.031 Uiso 1 1 calc R . .
H33B H 0.4955 0.1361 0.4720 0.031 Uiso 1 1 calc R . .
C34 C 0.46477(17) 0.21452(16) 0.4651(2) 0.0231(8) Uani 1 1 d . . .
C35 C 0.46475(18) 0.21505(17) 0.3923(2) 0.0253(8) Uani 1 1 d . . .
H35A H 0.4759 0.1830 0.3680 0.030 Uiso 1 1 calc R . .
C36 C 0.44869(19) 0.26145(19) 0.3543(2) 0.0301(9) Uani 1 1 d . . .
C37 C 0.43216(17) 0.30734(18) 0.3921(2) 0.0281(9) Uani 1 1 d . . .
H37A H 0.4209 0.3392 0.3674 0.034 Uiso 1 1 calc R . .
C38 C 0.43142(16) 0.30843(16) 0.4645(2) 0.0226(8) Uani 1 1 d . . .
C39 C 0.44810(16) 0.26163(17) 0.5012(2) 0.0224(8) Uani 1 1 d . . .
C40 C 0.4479(2) 0.2588(2) 0.2744(2) 0.0396(11) Uani 1 1 d . . .
C41 C 0.4098(3) 0.2124(3) 0.2505(3) 0.0638(19) Uani 1 1 d . . .
H41A H 0.4093 0.2109 0.1996 0.096 Uiso 1 1 calc R . .
H41B H 0.3725 0.2193 0.2678 0.096 Uiso 1 1 calc R . .
H41C H 0.4231 0.1774 0.2690 0.096 Uiso 1 1 calc R . .
C42 C 0.5055(3) 0.2465(3) 0.2484(3) 0.0501(14) Uani 1 1 d . . .
H42A H 0.5304 0.2759 0.2630 0.075 Uiso 1 1 calc R . .
H42B H 0.5052 0.2442 0.1974 0.075 Uiso 1 1 calc R . .
H42C H 0.5180 0.2115 0.2678 0.075 Uiso 1 1 calc R . .
C43 C 0.4288(4) 0.3129(3) 0.2426(3) 0.086(3) Uani 1 1 d . . .
H43A H 0.4532 0.3426 0.2577 0.129 Uiso 1 1 calc R . .
H43B H 0.3912 0.3208 0.2579 0.129 Uiso 1 1 calc R . .
H43C H 0.4297 0.3102 0.1917 0.129 Uiso 1 1 calc R . .
C44 C 0.40721(18) 0.35702(17) 0.5034(2) 0.0270(9) Uani 1 1 d . . .
H44A H 0.4061 0.3885 0.4709 0.032 Uiso 1 1 calc R . .
H44B H 0.3687 0.3479 0.5153 0.032 Uiso 1 1 calc R . .
C45 C 0.5973(3) 0.3159(3) 0.8106(4) 0.0664(19) Uani 1 1 d . . .
H45A H 0.5859 0.2769 0.8122 0.080 Uiso 1 1 calc R . .
H45B H 0.5640 0.3388 0.8057 0.080 Uiso 1 1 calc R . .
C46 C 0.6273(3) 0.3307(3) 0.8754(3) 0.0637(17) Uani 1 1 d . . .
H46A H 0.6024 0.3475 0.9101 0.076 Uiso 1 1 calc R . .
H46B H 0.6453 0.2982 0.8963 0.076 Uiso 1 1 calc R . .
C47 C 0.6687(3) 0.3710(3) 0.8503(4) 0.073(2) Uani 1 1 d . . .
H47A H 0.6531 0.4085 0.8476 0.087 Uiso 1 1 calc R . .
H47B H 0.7017 0.3714 0.8803 0.087 Uiso 1 1 calc R . .
C48 C 0.6812(3) 0.3488(3) 0.7801(4) 0.070(2) Uani 1 1 d . . .
H48A H 0.6932 0.3787 0.7486 0.084 Uiso 1 1 calc R . .
H48B H 0.7108 0.3211 0.7829 0.084 Uiso 1 1 calc R . .
C49 C 0.5777(2) 0.3242(3) 0.4312(3) 0.0550(15) Uani 1 1 d . . .
H49A H 0.5439 0.3414 0.4496 0.066 Uiso 1 1 calc R . .
H49B H 0.5679 0.2886 0.4096 0.066 Uiso 1 1 calc R . .
C50 C 0.6042(3) 0.3605(5) 0.3796(4) 0.107(4) Uani 1 1 d . . .
H50A H 0.5979 0.3463 0.3320 0.129 Uiso 1 1 calc R . .
H50B H 0.5886 0.3979 0.3827 0.129 Uiso 1 1 calc R . .
C51 C 0.6605(3) 0.3619(4) 0.3941(4) 0.097(3) Uani 1 1 d . . .
H51A H 0.6734 0.4003 0.3975 0.117 Uiso 1 1 calc R . .
H51B H 0.6814 0.3432 0.3567 0.117 Uiso 1 1 calc R . .
C52 C 0.6686(2) 0.3327(3) 0.4621(4) 0.0646(19) Uani 1 1 d . . .
H52A H 0.6925 0.3003 0.4557 0.078 Uiso 1 1 calc R . .
H52B H 0.6859 0.3575 0.4964 0.078 Uiso 1 1 calc R . .
O9 O 0.2488(4) 0.2980(4) 0.4599(5) 0.058(2) Uiso 0.50 1 d P . 1
C53 C 0.2011(5) 0.2850(5) 0.4186(6) 0.050(3) Uiso 0.50 1 d P . 1
C54 C 0.2137(7) 0.2282(7) 0.3864(10) 0.078(4) Uiso 0.50 1 d P . 1
C55 C 0.2767(7) 0.2323(7) 0.3725(8) 0.074(4) Uiso 0.50 1 d P . 1
C56 C 0.2941(5) 0.2795(5) 0.4221(6) 0.042(2) Uiso 0.50 1 d P . 1
O1S O 0.56803(16) 0.48587(17) 0.8539(2) 0.0540(10) Uani 1 1 d . . .
C1S C 0.5483(3) 0.5406(2) 0.8529(4) 0.0625(18) Uani 1 1 d . . .
H1SA H 0.5568 0.5585 0.8079 0.075 Uiso 1 1 calc R . .
H1SB H 0.5648 0.5624 0.8910 0.075 Uiso 1 1 calc R . .
C2S C 0.4857(4) 0.5347(4) 0.8629(6) 0.100(3) Uani 1 1 d . . .
H2SA H 0.4709 0.5661 0.8896 0.120 Uiso 1 1 calc R . .
H2SB H 0.4668 0.5328 0.8174 0.120 Uiso 1 1 calc R . .
C3S C 0.4786(3) 0.4833(3) 0.9017(4) 0.075(2) Uani 1 1 d . . .
H3SA H 0.4483 0.4613 0.8818 0.090 Uiso 1 1 calc R . .
H3SB H 0.4705 0.4908 0.9513 0.090 Uiso 1 1 calc R . .
C4S C 0.5322(2) 0.4537(2) 0.8943(4) 0.0522(14) Uani 1 1 d . . .
H4SA H 0.5484 0.4470 0.9408 0.063 Uiso 1 1 calc R . .
H4SB H 0.5263 0.4177 0.8714 0.063 Uiso 1 1 calc R . .

loop_
_atom_site_aniso_label
_atom_site_aniso_U_11
_atom_site_aniso_U_22
_atom_site_aniso_U_33
_atom_site_aniso_U_23
_atom_site_aniso_U_13
_atom_site_aniso_U_12
Cs1 0.02178(12) 0.01975(12) 0.02452(12) 0.00081(9) -0.00239(9) -0.00020(9)
Cs2 0.01920(12) 0.02524(13) 0.05181(18) -0.00995(12) -0.00640(11) 0.00330(10)
Mo1 0.02134(16) 0.02422(17) 0.02158(16) 0.00002(13) -0.00294(13) -0.00617(13)
O1 0.0177(13) 0.0253(14) 0.0379(17) -0.0001(12) -0.0029(12) -0.0006(11)
O2 0.0219(13) 0.0236(14) 0.0146(12) -0.0007(10) -0.0010(10) -0.0042(11)
O3 0.0296(15) 0.0184(13) 0.0251(15) 0.0005(11) -0.0015(12) -0.0057(11)
O4 0.0225(13) 0.0217(13) 0.0155(13) 0.0018(10) -0.0031(10) -0.0026(11)
O5 0.0282(16) 0.0320(16) 0.0306(16) -0.0026(13) 0.0030(13) -0.0103(13)
O6 0.0299(16) 0.0418(18) 0.0297(16) 0.0027(14) -0.0081(13) -0.0117(14)
O7 0.067(3) 0.061(3) 0.045(2) -0.0048(19) -0.012(2) -0.021(2)
O8 0.037(2) 0.099(4) 0.047(2) 0.024(2) 0.0019(17) -0.011(2)
C1 0.0223(19) 0.0196(18) 0.025(2) -0.0014(15) 0.0010(15) 0.0040(15)
C2 0.026(2) 0.0169(18) 0.028(2) -0.0035(15) -0.0016(16) 0.0011(15)
C3 0.0240(19) 0.0169(18) 0.036(2) -0.0010(16) -0.0020(17) -0.0001(15)
C4 0.028(2) 0.0189(18) 0.025(2) 0.0048(15) -0.0026(16) 0.0037(16)
C5 0.0229(19) 0.0218(19) 0.028(2) 0.0012(16) -0.0068(16) 0.0038(15)
C6 0.0190(18) 0.0218(19) 0.034(2) -0.0011(17) -0.0002(16) 0.0041(15)
C7 0.032(2) 0.021(2) 0.038(2) 0.0065(18) -0.0047(19) -0.0087(17)
C8 0.039(3) 0.052(3) 0.055(3) 0.014(3) -0.012(2) -0.023(2)
C9 0.029(2) 0.031(2) 0.040(3) -0.0012(19) 0.0043(19) -0.0067(18)
C10 0.063(3) 0.025(2) 0.038(3) -0.005(2) 0.014(2) -0.012(2)
C11 0.022(2) 0.029(2) 0.030(2) -0.0072(17) 0.0071(17) -0.0026(17)
C12 0.0196(19) 0.027(2) 0.025(2) -0.0036(16) 0.0055(15) -0.0093(16)
C13 0.036(2) 0.032(2) 0.021(2) -0.0091(17) 0.0134(17) -0.0151(18)
C14 0.040(2) 0.037(2) 0.0166(19) -0.0057(17) 0.0060(17) -0.022(2)
C15 0.035(2) 0.034(2) 0.0133(18) 0.0027(16) 0.0011(16) -0.0114(18)
C16 0.026(2) 0.028(2) 0.0163(18) -0.0022(15) 0.0004(15) -0.0088(16)
C17 0.0170(17) 0.026(2) 0.0178(18) -0.0044(15) 0.0024(14) -0.0089(15)
C18 0.065(4) 0.056(3) 0.021(2) -0.011(2) 0.006(2) -0.036(3)
C19 0.130(7) 0.158(8) 0.028(3) -0.018(4) 0.025(4) -0.101(7)
C20 0.120(6) 0.041(3) 0.027(3) -0.002(2) -0.021(3) 0.001(3)
C21 0.062(4) 0.060(4) 0.027(2) -0.022(2) -0.009(2) 0.010(3)
C22 0.038(2) 0.024(2) 0.0159(18) 0.0006(15) 0.0002(16) -0.0063(17)
C23 0.036(2) 0.0164(18) 0.0189(19) 0.0014(14) -0.0011(16) -0.0014(16)
C24 0.041(2) 0.0172(18) 0.0173(18) 0.0003(14) -0.0048(17) 0.0060(17)
C25 0.034(2) 0.0193(18) 0.022(2) 0.0029(15) -0.0011(17) 0.0060(16)
C26 0.041(2) 0.0181(19) 0.0178(19) -0.0011(15) 0.0034(17) 0.0052(17)
C27 0.040(2) 0.0155(18) 0.0157(18) 0.0005(14) -0.0031(16) -0.0002(16)
C28 0.034(2) 0.0146(17) 0.0173(18) 0.0013(14) 0.0004(16) -0.0027(15)
C29 0.034(2) 0.029(2) 0.035(2) 0.0001(19) -0.0057(19) 0.0098(18)
C33 0.040(2) 0.021(2) 0.0166(18) -0.0013(15) -0.0034(17) -0.0023(17)
C34 0.028(2) 0.024(2) 0.0172(18) 0.0022(15) -0.0056(15) -0.0045(16)
C35 0.034(2) 0.028(2) 0.0137(18) 0.0016(15) -0.0029(16) -0.0051(17)
C36 0.033(2) 0.039(2) 0.019(2) 0.0077(17) -0.0050(17) -0.0058(19)
C37 0.029(2) 0.030(2) 0.026(2) 0.0110(17) -0.0090(17) -0.0035(17)
C38 0.0202(19) 0.0225(19) 0.025(2) 0.0038(15) -0.0056(15) -0.0042(15)
C39 0.0222(19) 0.028(2) 0.0170(18) 0.0038(15) -0.0042(15) -0.0069(16)
C40 0.051(3) 0.049(3) 0.018(2) 0.009(2) -0.003(2) 0.000(2)
C41 0.073(4) 0.097(5) 0.021(2) -0.001(3) -0.015(3) -0.027(4)
C42 0.067(4) 0.063(4) 0.021(2) 0.002(2) 0.009(2) -0.005(3)
C43 0.151(8) 0.086(5) 0.020(3) 0.018(3) -0.005(4) 0.049(5)
C44 0.028(2) 0.024(2) 0.029(2) 0.0039(17) -0.0105(17) 0.0008(16)
C45 0.044(3) 0.093(5) 0.063(4) -0.004(4) -0.004(3) -0.024(3)
C46 0.069(4) 0.078(5) 0.044(3) 0.009(3) -0.005(3) -0.008(4)
C47 0.065(4) 0.089(5) 0.064(4) -0.021(4) 0.001(3) -0.030(4)
C48 0.056(4) 0.086(5) 0.068(4) -0.016(4) 0.007(3) -0.029(4)
C49 0.035(3) 0.079(4) 0.051(3) -0.001(3) 0.000(2) -0.008(3)
C50 0.052(4) 0.212(12) 0.057(4) 0.059(6) 0.001(3) -0.006(6)
C51 0.069(5) 0.149(8) 0.073(5) 0.057(5) -0.020(4) -0.049(5)
C52 0.038(3) 0.087(5) 0.069(4) 0.033(4) -0.006(3) -0.016(3)
O1S 0.044(2) 0.051(2) 0.066(3) -0.014(2) 0.0058(19) 0.0072(18)
C1S 0.083(5) 0.043(3) 0.061(4) -0.003(3) -0.027(4) 0.002(3)
C2S 0.077(6) 0.079(6) 0.144(9) 0.000(6) -0.006(6) 0.039(5)
C3S 0.046(4) 0.087(5) 0.092(6) -0.019(4) -0.005(4) 0.010(4)
C4S 0.034(3) 0.052(3) 0.070(4) -0.005(3) -0.006(3) -0.004(2)

loop_
_atom_type_symbol
_atom_type_description
_atom_type_scat_dispersion_real
_atom_type_scat_dispersion_imag
_atom_type_scat_source
C C 0.0033 0.0016 'International Tables Vol C Tables 4.2.6.8 and 6.1.1.4'
H H 0.0000 0.0000 'International Tables Vol C Tables 4.2.6.8 and 6.1.1.4'
O O 0.0106 0.0060 'International Tables Vol C Tables 4.2.6.8 and 6.1.1.4'
Mo Mo -1.6832 0.6857 'International Tables Vol C Tables 4.2.6.8 and 6.1.1.4'
Cs Cs -0.3680 2.1192 'International Tables Vol C Tables 4.2.6.8 and 6.1.1.4'

loop_
_geom_angle_atom_site_label_1
_geom_angle_atom_site_label_2
_geom_angle_atom_site_label_3
_geom_angle
_geom_angle_site_symmetry_1
_geom_angle_site_symmetry_3
O4 Cs1 O2 50.75(7) . .
O4 Cs1 O8 98.57(9) . .
O2 Cs1 O8 149.24(9) . .
O4 Cs1 O7 151.39(10) . .
O2 Cs1 O7 100.65(9) . .
O8 Cs1 O7 109.94(11) . .
O4 Cs1 C3 90.11(9) . .
O2 Cs1 C3 90.65(9) . .
O8 Cs1 C3 91.71(12) . .
O7 Cs1 C3 91.36(11) . .
O4 Cs1 C25 89.35(9) . .
O2 Cs1 C25 88.03(9) . .
O8 Cs1 C25 89.62(11) . .
O7 Cs1 C25 88.51(11) . .
C3 Cs1 C25 178.63(10) . .
O4 Cs1 C4 71.01(9) . .
O2 Cs1 C4 88.64(9) . .
O8 Cs1 C4 81.70(11) . .
O7 Cs1 C4 114.56(11) . .
C3 Cs1 C4 23.32(10) . .
C25 Cs1 C4 156.90(10) . .
O4 Cs1 C2 88.47(9) . .
O2 Cs1 C2 71.69(9) . .
O8 Cs1 C2 115.03(11) . .
O7 Cs1 C2 81.80(11) . .
C3 Cs1 C2 23.40(10) . .
C25 Cs1 C2 155.30(10) . .
C4 Cs1 C2 40.21(10) . .
O4 Cs1 C26 70.61(9) . .
O2 Cs1 C26 86.79(9) . .
O8 Cs1 C26 79.24(11) . .
O7 Cs1 C26 111.65(11) . .
C3 Cs1 C26 156.92(10) . .
C25 Cs1 C26 23.34(10) . .
C4 Cs1 C26 133.61(10) . .
C2 Cs1 C26 156.72(10) . .
O4 Cs1 C24 86.79(9) . .
O2 Cs1 C24 68.75(9) . .
O8 Cs1 C24 112.74(11) . .
O7 Cs1 C24 80.20(10) . .
C3 Cs1 C24 155.55(10) . .
C25 Cs1 C24 23.13(9) . .
C4 Cs1 C24 155.46(10) . .
C2 Cs1 C24 132.17(10) . .
C26 Cs1 C24 39.76(9) . .
O4 Cs1 C1 69.35(8) . .
O2 Cs1 C1 50.08(8) . .
O8 Cs1 C1 128.28(11) . .
O7 Cs1 C1 93.76(11) . .
C3 Cs1 C1 40.89(10) . .
C25 Cs1 C1 137.76(10) . .
C4 Cs1 C1 46.59(10) . .
C2 Cs1 C1 22.79(9) . .
C26 Cs1 C1 134.01(10) . .
C24 Cs1 C1 116.30(10) . .
O4 Cs1 C5 49.61(8) . .
O2 Cs1 C5 69.30(9) . .
O8 Cs1 C5 93.28(10) . .
O7 Cs1 C5 128.19(11) . .
C3 Cs1 C5 40.73(9) . .
C25 Cs1 C5 138.84(10) . .
C4 Cs1 C5 22.73(9) . .
C2 Cs1 C5 46.45(9) . .
C26 Cs1 C5 118.00(10) . .
C24 Cs1 C5 132.88(10) . .
C1 Cs1 C5 39.81(9) . .
O1 Cs2 O5 80.85(8) . 8_657
O1 Cs2 O6 137.99(9) . 2
O5 Cs2 O6 123.92(9) 8_657 2
O1 Cs2 O5 135.28(8) . 2
O5 Cs2 O5 73.39(7) 8_657 2
O6 Cs2 O5 50.53(8) 2 2
O1 Cs2 C13 124.88(10) . 8_657
O5 Cs2 C13 92.66(9) 8_657 8_657
O6 Cs2 C13 90.23(10) 2 8_657
O5 Cs2 C13 92.71(10) 2 8_657
O1 Cs2 C12 122.98(9) . 8_657
O5 Cs2 C12 69.62(9) 8_657 8_657
O6 Cs2 C12 98.53(9) 2 8_657
O5 Cs2 C12 81.18(9) 2 8_657
C13 Cs2 C12 23.66(9) 8_657 8_657
O1 Cs2 O9 92.70(16) . .
O5 Cs2 O9 170.38(15) 8_657 .
O6 Cs2 O9 57.39(15) 2 .
O5 Cs2 O9 107.16(15) 2 .
C13 Cs2 O9 96.89(16) 8_657 .
C12 Cs2 O9 120.00(16) 8_657 .
O1 Cs2 O6 49.52(7) . .
O5 Cs2 O6 109.40(7) 8_657 .
O6 Cs2 O6 88.65(9) 2 .
O5 Cs2 O6 106.40(8) 2 .
C13 Cs2 O6 153.99(9) 8_657 .
C12 Cs2 O6 171.91(9) 8_657 .
O9 Cs2 O6 61.06(15) . .
O1 Cs2 C14 104.63(10) . 8_657
O5 Cs2 C14 100.84(9) 8_657 8_657
O6 Cs2 C14 102.87(10) 2 8_657
O5 Cs2 C14 115.58(10) 2 8_657
C13 Cs2 C14 22.97(11) 8_657 8_657
C12 Cs2 C14 41.06(10) 8_657 8_657
O9 Cs2 C14 87.64(16) . 8_657
O6 Cs2 C14 133.65(9) . 8_657
O1 Cs2 C17 101.08(9) . 8_657
O5 Cs2 C17 54.83(8) 8_657 8_657
O6 Cs2 C17 120.86(9) 2 8_657
O5 Cs2 C17 93.22(9) 2 8_657
C13 Cs2 C17 40.14(9) 8_657 8_657
C12 Cs2 C17 22.84(9) 8_657 8_657
O9 Cs2 C17 134.05(15) . 8_657
O6 Cs2 C17 150.46(8) . 8_657
C14 Cs2 C17 46.53(9) 8_657 8_657
O1 Cs2 C15 85.81(9) . 8_657
O5 Cs2 C15 86.34(8) 8_657 8_657
O6 Cs2 C15 125.11(9) 2 8_657
O5 Cs2 C15 127.18(9) 2 8_657
C13 Cs2 C15 39.07(11) 8_657 8_657
C12 Cs2 C15 46.01(10) 8_657 8_657
O9 Cs2 C15 100.37(15) . 8_657
O6 Cs2 C15 126.37(8) . 8_657
C14 Cs2 C15 22.24(10) 8_657 8_657
C17 Cs2 C15 38.68(9) 8_657 8_657
O1 Cs2 O5 47.80(7) . .
O5 Cs2 O5 66.61(7) 8_657 .
O6 Cs2 O5 106.89(8) 2 .
O5 Cs2 O5 88.09(8) 2 .
C13 Cs2 O5 158.11(8) 8_657 .
C12 Cs2 O5 136.19(8) 8_657 .
O9 Cs2 O5 103.77(15) . .
O6 Cs2 O5 43.30(7) . .
C14 Cs2 O5 149.74(9) 8_657 .
C17 Cs2 O5 117.97(7) 8_657 .
C15 Cs2 O5 127.78(8) 8_657 .
O6 Mo1 O5 101.31(15) . .
O6 Mo1 O3 97.98(14) . .
O5 Mo1 O3 97.15(13) . .
O6 Mo1 O1 94.82(14) . .
O5 Mo1 O1 94.63(14) . .
O3 Mo1 O1 160.54(11) . .
O6 Mo1 O4 92.49(13) . .
O5 Mo1 O4 166.07(12) . .
O3 Mo1 O4 82.62(11) . .
O1 Mo1 O4 82.24(11) . .
O6 Mo1 O2 165.89(13) . .
O5 Mo1 O2 92.56(12) . .
O3 Mo1 O2 82.68(11) . .
O1 Mo1 O2 81.36(11) . .
O4 Mo1 O2 73.57(10) . .
O6 Mo1 Cs2 48.28(11) . 2
O5 Mo1 Cs2 54.75(10) . 2
O3 Mo1 Cs2 91.00(8) . 2
O1 Mo1 Cs2 108.45(8) . 2
O4 Mo1 Cs2 139.09(7) . 2
O2 Mo1 Cs2 145.78(7) . 2
O6 Mo1 Cs2 64.11(12) . .
O5 Mo1 Cs2 69.14(11) . .
O3 Mo1 Cs2 153.13(8) . .
O1 Mo1 Cs2 46.30(8) . .
O4 Mo1 Cs2 116.32(7) . .
O2 Mo1 Cs2 119.74(8) . .
Cs2 Mo1 Cs2 62.149(8) 2 .
O6 Mo1 Cs1 128.67(11) . .
O5 Mo1 Cs1 129.87(10) . .
O3 Mo1 Cs1 81.14(8) . .
O1 Mo1 Cs1 79.42(8) . .
O4 Mo1 Cs1 36.23(7) . .
O2 Mo1 Cs1 37.34(7) . .
Cs2 Mo1 Cs1 171.211(11) 2 .
Cs2 Mo1 Cs1 125.543(10) . .
C6 O1 Mo1 121.5(2) . .
C6 O1 Cs2 134.4(2) . .
Mo1 O1 Cs2 103.68(10) . .
C17 O2 Mo1 129.4(2) . .
C17 O2 Cs1 113.6(2) . .
Mo1 O2 Cs1 116.91(10) . .
C28 O3 Mo1 121.6(2) . .
C39 O4 Mo1 128.0(2) . .
C39 O4 Cs1 113.2(2) . .
Mo1 O4 Cs1 118.77(11) . .
Mo1 O5 Cs2 145.58(14) . 7_567
Mo1 O5 Cs2 99.11(12) . 2
Cs2 O5 Cs2 115.19(9) 7_567 2
Mo1 O5 Cs2 84.82(11) . .
Cs2 O5 Cs2 102.88(9) 7_567 .
Cs2 O5 Cs2 71.17(6) 2 .
Mo1 O6 Cs2 106.66(14) . 2
Mo1 O6 Cs2 89.97(13) . .
Cs2 O6 Cs2 75.41(7) 2 .
C45 O7 C48 108.9(5) . .
C45 O7 Cs1 101.3(3) . .
C48 O7 Cs1 148.4(4) . .
C52 O8 C49 109.3(4) . .
C52 O8 Cs1 139.3(4) . .
C49 O8 Cs1 108.7(3) . .
C2 C1 C6 118.9(4) . .
C2 C1 C11 120.1(4) . .
C6 C1 C11 120.9(4) . .
C2 C1 Cs1 75.1(2) . .
C6 C1 Cs1 80.7(2) . .
C11 C1 Cs1 117.3(2) . .
C1 C2 C3 122.2(4) . .
C1 C2 Cs1 82.2(2) . .
C3 C2 Cs1 76.4(2) . .
C4 C3 C2 117.3(4) . .
C4 C3 C7 122.1(4) . .
C2 C3 C7 120.6(4) . .
C4 C3 Cs1 79.9(2) . .
C2 C3 Cs1 80.2(2) . .
C7 C3 Cs1 111.5(3) . .
C5 C4 C3 122.4(4) . .
C5 C4 Cs1 83.2(2) . .
C3 C4 Cs1 76.8(2) . .
C4 C5 C6 118.9(4) . .
C4 C5 C44 120.2(4) . .
C6 C5 C44 120.8(4) . .
C4 C5 Cs1 74.1(2) . .
C6 C5 Cs1 80.2(2) . .
C44 C5 Cs1 117.5(2) . .
O1 C6 C5 119.8(4) . .
O1 C6 C1 119.9(4) . .
C5 C6 C1 120.3(4) . .
O1 C6 Cs1 115.9(2) . .
C5 C6 Cs1 77.4(2) . .
C1 C6 Cs1 76.7(2) . .
C9 C7 C10 109.4(4) . .
C9 C7 C8 107.7(4) . .
C10 C7 C8 109.2(4) . .
C9 C7 C3 112.5(4) . .
C10 C7 C3 107.7(4) . .
C8 C7 C3 110.3(4) . .
C12 C11 C1 118.6(3) . .
C17 C12 C13 118.6(4) . .
C17 C12 C11 120.5(4) . .
C13 C12 C11 120.5(4) . .
C17 C12 Cs2 85.2(2) . 7_567
C13 C12 Cs2 77.2(2) . 7_567
C11 C12 Cs2 101.1(2) . 7_567
C14 C13 C12 122.6(4) . .
C14 C13 Cs2 84.4(2) . 7_567
C12 C13 Cs2 79.1(2) . 7_567
C13 C14 C15 116.8(4) . .
C13 C14 C18 123.1(4) . .
C15 C14 C18 120.0(4) . .
C13 C14 Cs2 72.6(3) . 7_567
C15 C14 Cs2 83.1(3) . 7_567
C18 C14 Cs2 111.1(3) . 7_567
C16 C15 C14 122.8(4) . .
C16 C15 Cs2 81.0(3) . 7_567
C14 C15 Cs2 74.6(3) . 7_567
C15 C16 C17 119.2(4) . .
C15 C16 C22 120.5(4) . .
C17 C16 C22 120.1(3) . .
C15 C16 Cs2 77.3(3) . 7_567
C17 C16 Cs2 74.7(2) . 7_567
C22 C16 Cs2 113.9(2) . 7_567
O2 C17 C12 120.0(4) . .
O2 C17 C16 120.0(3) . .
C12 C17 C16 120.0(4) . .
O2 C17 Cs2 115.6(2) . 7_567
C12 C17 Cs2 71.9(2) . 7_567
C16 C17 Cs2 83.2(2) . 7_567
O2 C17 Cs1 46.91(17) . .
C12 C17 Cs1 107.8(2) . .
C16 C17 Cs1 112.0(2) . .
Cs2 C17 Cs1 160.66(12) 7_567 .
C19 C18 C21 111.9(6) . .
C19 C18 C14 109.4(4) . .
C21 C18 C14 111.3(5) . .
C19 C18 C20 107.0(6) . .
C21 C18 C20 107.4(4) . .
C14 C18 C20 109.6(5) . .
C23 C22 C16 117.2(3) . .
C24 C23 C28 118.8(4) . .
C24 C23 C22 120.3(4) . .
C28 C23 C22 120.9(4) . .
C24 C23 Cs1 73.1(2) . .
C28 C23 Cs1 79.8(2) . .
C22 C23 Cs1 118.3(2) . .
C23 C24 C25 122.9(4) . .
C23 C24 Cs1 84.8(2) . .
C25 C24 Cs1 74.8(2) . .
C24 C25 C26 116.8(4) . .
C24 C25 C29 121.1(4) . .
C26 C25 C29 122.1(4) . .
C24 C25 Cs1 82.1(2) . .
C26 C25 Cs1 80.2(2) . .
C29 C25 Cs1 107.9(3) . .
C27 C26 C25 122.6(4) . .
C27 C26 Cs1 84.1(2) . .
C25 C26 Cs1 76.5(2) . .
C26 C27 C28 118.7(4) . .
C26 C27 C33 121.0(4) . .
C28 C27 C33 120.2(4) . .
C26 C27 Cs1 73.3(2) . .
C28 C27 Cs1 82.0(2) . .
C33 C27 Cs1 117.1(2) . .
O3 C28 C27 119.9(4) . .
O3 C28 C23 119.8(4) . .
C27 C28 C23 120.2(4) . .
O3 C28 Cs1 115.0(2) . .
C27 C28 Cs1 75.8(2) . .
C23 C28 Cs1 78.1(2) . .
C32 C29 C30 110.5(5) . .
C32 C29 C31A 64.3(9) . .
C30 C29 C31A 132.7(9) . .
C32 C29 C25 111.4(4) . .
C30 C29 C25 109.5(4) . .
C31A C29 C25 115.9(9) . .
C32 C29 C31 109.8(5) . .
C30 C29 C31 109.3(5) . .
C31A C29 C31 46.2(8) . .
C25 C29 C31 106.2(4) . .
C32 C29 C30A 125.9(9) . .
C30 C29 C30A 34.0(7) . .
C31A C29 C30A 107.7(11) . .
C25 C29 C30A 118.6(8) . .
C31 C29 C30A 75.4(8) . .
C32 C29 C32A 40.9(8) . .
C30 C29 C32A 72.0(8) . .
C31A C29 C32A 100.2(11) . .
C25 C29 C32A 113.4(8) . .
C31 C29 C32A 137.3(8) . .
C30A C29 C32A 98.1(11) . .
C29 C30 Cs1 90.0(4) . .
C27 C33 C34 117.8(3) . .
C35 C34 C39 119.2(4) . .
C35 C34 C33 119.9(4) . .
C39 C34 C33 120.5(3) . .
C34 C35 C36 121.9(4) . .
C37 C36 C35 117.2(4) . .
C37 C36 C40 123.4(4) . .
C35 C36 C40 119.4(4) . .
C38 C37 C36 122.7(4) . .
C37 C38 C39 118.9(4) . .
C37 C38 C44 120.8(4) . .
C39 C38 C44 120.0(4) . .
O4 C39 C38 120.1(4) . .
O4 C39 C34 119.8(4) . .
C38 C39 C34 120.1(4) . .
O4 C39 Cs1 47.03(18) . .
C38 C39 Cs1 109.5(2) . .
C34 C39 Cs1 109.4(3) . .
C42 C40 C43 108.7(5) . .
C42 C40 C41 108.4(5) . .
C43 C40 C41 109.4(5) . .
C42 C40 C36 109.0(4) . .
C43 C40 C36 111.6(5) . .
C41 C40 C36 109.7(4) . .
C5 C44 C38 118.1(3) . .
O7 C45 C46 107.8(5) . .
O7 C45 Cs1 57.5(3) . .
C46 C45 Cs1 164.7(4) . .
C47 C46 C45 102.8(5) . .
C48 C47 C46 101.2(6) . .
O7 C48 C47 106.4(5) . .
O8 C49 C50 106.3(5) . .
O8 C49 Cs1 50.9(3) . .
C50 C49 Cs1 144.8(5) . .
C51 C50 C49 108.1(6) . .
C50 C51 C52 106.8(6) . .
O8 C52 C51 107.2(5) . .
C56 O9 C53 106.2(9) . .
C56 O9 C54 22.4(7) . 2
C53 O9 C54 84.2(9) . 2
C56 O9 Cs2 123.4(7) . .
C53 O9 Cs2 128.3(7) . .
C54 O9 Cs2 145.7(7) 2 .
C55 C53 O9 97.5(13) 2 .
C55 C53 C54 41.5(11) 2 .
O9 C53 C54 104.9(10) . .
C55 C53 C56 67.8(11) 2 2
O9 C53 C56 97.8(9) . 2
C54 C53 C56 27.2(7) . 2
C56 C54 C55 123(3) 2 2
C56 C54 C53 78.8(19) 2 .
C55 C54 C53 46.3(12) 2 .
C56 C54 C55 115(2) 2 .
C55 C54 C55 70.9(18) 2 .
C53 C54 C55 101.9(14) . .
C56 C54 O9 46.3(16) 2 2
C55 C54 O9 115.0(18) 2 2
C53 C54 O9 96.0(11) . 2
C55 C54 O9 70.0(10) . 2
C54 C55 C53 92.2(19) 2 2
C54 C55 C56 23.5(12) 2 .
C53 C55 C56 70.3(11) 2 .
C54 C55 C54 103.8(18) 2 .
C53 C55 C54 108.4(16) 2 .
C56 C55 C54 102.1(13) . .
C54 C55 C55 70.7(16) 2 2
C53 C55 C55 127.6(11) 2 2
C56 C55 C55 79.4(12) . 2
C54 C55 C55 38.3(9) . 2
C54 C55 C56 102.0(16) 2 2
C53 C55 C56 89.1(12) 2 2
C56 C55 C56 92.8(10) . 2
C54 C55 C56 19.5(8) . 2
C55 C55 C56 50.1(9) 2 2
C54 C56 O9 111(2) 2 .
C54 C56 C55 33.8(17) 2 .
O9 C56 C55 110.1(10) . .
C54 C56 C53 74.0(19) 2 2
O9 C56 C53 113.8(9) . 2
C55 C56 C53 41.9(7) . 2
C54 C56 C55 45.1(17) 2 2
O9 C56 C55 67.1(7) . 2
C55 C56 C55 50.5(11) . 2
C53 C56 C55 84.3(9) 2 2
C4S O1S C1S 108.8(5) . .
O1S C1S C2S 104.2(5) . .
C3S C2S C1S 105.1(6) . .
C2S C3S C4S 105.1(6) . .
O1S C4S C3S 108.9(5) . .

loop_
_geom_bond_atom_site_label_1
_geom_bond_atom_site_label_2
_geom_bond_distance
_geom_bond_site_symmetry_2
Cs1 O4 2.889(3) .
Cs1 O2 2.914(3) .
Cs1 O8 3.162(4) .
Cs1 O7 3.190(4) .
Cs1 C3 3.436(4) .
Cs1 C25 3.439(4) .
Cs1 C4 3.476(4) .
Cs1 C2 3.485(4) .
Cs1 C26 3.486(4) .
Cs1 C24 3.531(4) .
Cs1 C1 3.573(4) .
Cs1 C5 3.588(4) .
Cs2 O1 2.927(3) .
Cs2 O5 3.002(3) 8_657
Cs2 O6 3.030(3) 2
Cs2 O5 3.216(3) 2
Cs2 C13 3.419(4) 8_657
Cs2 C12 3.443(4) 8_657
Cs2 O9 3.477(9) .
Cs2 O6 3.539(3) .
Cs2 C14 3.565(5) 8_657
Cs2 C17 3.609(4) 8_657
Cs2 C15 3.671(4) 8_657
Cs2 O5 3.691(3) .
Mo1 O6 1.719(3) .
Mo1 O5 1.735(3) .
Mo1 O3 1.990(3) .
Mo1 O1 2.026(3) .
Mo1 O4 2.066(3) .
Mo1 O2 2.088(3) .
Mo1 Cs2 3.8888(4) 2
O1 C6 1.358(5) .
O2 C17 1.329(4) .
O3 C28 1.347(5) .
O4 C39 1.336(5) .
O5 Cs2 3.002(3) 7_567
O5 Cs2 3.216(3) 2
O6 Cs2 3.030(3) 2
O7 C45 1.375(8) .
O7 C48 1.421(7) .
O8 C52 1.401(7) .
O8 C49 1.422(7) .
C1 C2 1.397(6) .
C1 C6 1.407(6) .
C1 C11 1.518(6) .
C2 C3 1.404(6) .
C3 C4 1.398(6) .
C3 C7 1.540(6) .
C4 C5 1.396(6) .
C5 C6 1.404(6) .
C5 C44 1.517(6) .
C7 C9 1.522(6) .
C7 C10 1.529(6) .
C7 C8 1.536(7) .
C11 C12 1.517(6) .
C12 C17 1.406(5) .
C12 C13 1.407(6) .
C12 Cs2 3.443(4) 7_567
C13 C14 1.398(7) .
C13 Cs2 3.419(4) 7_567
C14 C15 1.399(6) .
C14 C18 1.538(6) .
C14 Cs2 3.565(5) 7_567
C15 C16 1.390(5) .
C15 Cs2 3.671(4) 7_567
C16 C17 1.407(6) .
C16 C22 1.523(6) .
C16 Cs2 3.716(4) 7_567
C17 Cs2 3.609(4) 7_567
C18 C19 1.508(8) .
C18 C21 1.533(7) .
C18 C20 1.561(9) .
C22 C23 1.515(5) .
C23 C24 1.388(6) .
C23 C28 1.411(5) .
C24 C25 1.400(6) .
C25 C26 1.401(6) .
C25 C29 1.529(6) .
C26 C27 1.397(6) .
C27 C28 1.406(5) .
C27 C33 1.517(5) .
C29 C32 1.487(8) .
C29 C30 1.493(8) .
C29 C31A 1.50(2) .
C29 C31 1.546(7) .
C29 C30A 1.57(2) .
C29 C32A 1.65(2) .
C33 C34 1.523(5) .
C34 C35 1.399(5) .
C34 C39 1.401(6) .
C35 C36 1.402(6) .
C36 C37 1.393(7) .
C36 C40 1.537(6) .
C37 C38 1.392(6) .
C38 C39 1.401(5) .
C38 C44 1.519(6) .
C40 C42 1.520(8) .
C40 C43 1.525(8) .
C40 C41 1.533(8) .
C45 C46 1.490(9) .
C46 C47 1.486(9) .
C47 C48 1.484(9) .
C49 C50 1.476(10) .
C50 C51 1.400(10) .
C51 C52 1.501(9) .
O9 C56 1.395(14) .
O9 C53 1.442(14) .
C53 C54 1.55(2) .
C54 C55 1.56(2) .
C55 C56 1.55(2) .
O1S C4S 1.406(7) .
O1S C1S 1.417(7) .
C1S C2S 1.543(11) .
C2S C3S 1.467(12) .
C3S C4S 1.498(8) .
